data_2219764
loop_
_publ_author_name
'Lv, Lu-Ping'
'Ding, Xiao-Min'
'Zhang, Yong-Zhao'
'Li, Wei-Wei'
'Hu, Xian-Chao'

_publ_section_title
;
 (<i>E</i>)-Methyl
 <i>N</i>'-(3,4-dimethoxybenzylidene)hydrazinecarboxylate
;
_journal_coeditor_code BG2215
_journal_issue 11
_journal_name_full 'Acta Crystallographica Section E'
_journal_page_first o2189
_journal_paper_doi 10.1107/S1600536808034260
_journal_volume 64
_journal_year 2008
_chemical_formula_iupac 'C11 H14 N2 O4'
_chemical_formula_moiety 'C11 H14 N2 O4'
_chemical_formula_sum 'C11 H14 N2 O4'
_chemical_formula_weight 238.24
_chemical_name_systematic
;
(E)-Methyl N'-(3,4-dimethoxybenzylidene)hydrazinecarboxylate
;
_space_group_IT_number 1
_symmetry_cell_setting triclinic
_symmetry_space_group_name_Hall 'P 1'
_symmetry_space_group_name_H-M 'P 1'
_atom_sites_solution_hydrogens geom
_atom_sites_solution_primary direct
_atom_sites_solution_secondary difmap
_audit_creation_method SHELXL-97
_cell_angle_alpha 92.919(5)
_cell_angle_beta 94.209(4)
_cell_angle_gamma 94.146(5)
_cell_formula_units_Z 2
_cell_length_a 8.5276(11)
_cell_length_b 8.5517(11)
_cell_length_c 8.6259(11)
_cell_measurement_reflns_used 2172
_cell_measurement_temperature 273(2)
_cell_measurement_theta_max 25.0
_cell_measurement_theta_min 2.4
_cell_volume 624.71(14)
_computing_cell_refinement 'SAINT (Bruker, 2002)'
_computing_data_collection 'SMART (Bruker, 2002)'
_computing_data_reduction 'SAINT (Bruker, 2002)'
_computing_molecular_graphics 'SHELXTL (Sheldrick, 2008)'
_computing_publication_material 'SHELXTL (Sheldrick, 2008)'
_computing_structure_refinement 'SHELXL97 (Sheldrick, 2008)'
_computing_structure_solution 'SHELXS97 (Sheldrick, 2008)'
_diffrn_ambient_temperature 273(2)
_diffrn_measured_fraction_theta_full 0.986
_diffrn_measured_fraction_theta_max 0.986
_diffrn_measurement_device_type 'Bruker SMART CCD area-detector'
_diffrn_measurement_method '\f and \w'
_diffrn_radiation_monochromator graphite
_diffrn_radiation_source 'fine-focus sealed tube'
_diffrn_radiation_type MoK\a
_diffrn_radiation_wavelength 0.71073
_diffrn_reflns_av_R_equivalents 0.0126
_diffrn_reflns_av_sigmaI/netI 0.0204
_diffrn_reflns_limit_h_max 10
_diffrn_reflns_limit_h_min -9
_diffrn_reflns_limit_k_max 9
_diffrn_reflns_limit_k_min -10
_diffrn_reflns_limit_l_max 10
_diffrn_reflns_limit_l_min -10
_diffrn_reflns_number 3471
_diffrn_reflns_theta_full 25.03
_diffrn_reflns_theta_max 25.03
_diffrn_reflns_theta_min 2.37
_exptl_absorpt_coefficient_mu 0.097
_exptl_absorpt_correction_T_max 0.9790
_exptl_absorpt_correction_T_min 0.9710
_exptl_absorpt_correction_type multi-scan
_exptl_absorpt_process_details '(SADABS; Bruker, 2002)'
_exptl_crystal_colour colourless
_exptl_crystal_density_diffrn 1.267
_exptl_crystal_density_method 'not measured'
_exptl_crystal_description Block
_exptl_crystal_F_000 252
_exptl_crystal_size_max 0.23
_exptl_crystal_size_mid 0.21
_exptl_crystal_size_min 0.20
_refine_diff_density_max 0.111
_refine_diff_density_min -0.102
_refine_ls_extinction_coef 0.034(6)
_refine_ls_extinction_expression Fc^*^=kFc[1+0.001xFc^2^\l^3^/sin(2\q)]^-1/4^
_refine_ls_extinction_method 'SHELXL97 (Sheldrick, 2008)'
_refine_ls_goodness_of_fit_ref 1.038
_refine_ls_hydrogen_treatment constr
_refine_ls_matrix_type full
_refine_ls_number_parameters 314
_refine_ls_number_reflns 2172
_refine_ls_number_restraints 3
_refine_ls_restrained_S_all 1.037
_refine_ls_R_factor_all 0.0308
_refine_ls_R_factor_gt 0.0277
_refine_ls_shift/su_max 0.010
_refine_ls_shift/su_mean 0.000
_refine_ls_structure_factor_coef Fsqd
_refine_ls_weighting_details 'calc w=1/[\s^2^(Fo^2^)+(0.049P)^2^+0.0326P] where P=(Fo^2^+2Fc^2^)/3'
_refine_ls_weighting_scheme calc
_refine_ls_wR_factor_gt 0.0768
_refine_ls_wR_factor_ref 0.0795
_reflns_number_gt 1985
_reflns_number_total 2172
_reflns_threshold_expression I>2\s(I)
_cod_data_source_file bg2215.cif
_cod_data_source_block I
_cod_depositor_comments
;
The following automatic conversions were performed:
'_symmetry_cell_setting' value 'Triclinic' changed to 'triclinic'
according to '/home/saulius/struct/CIF-dictionaries/cif_core.dic'
dictionary named 'cif_core.dic' version 2.4.1 from 2010-06-29.

Automatic conversion script
Id: cif_fix_enum 1527 2010-12-29 10:47:43Z saulius 

The following automatic conversions were performed:

'_symmetry_cell_setting' value 'Triclinic' changed to 'triclinic'
according to /home/saulius/struct/CIF-dictionaries/cif_core.dic
dictionary named 'cif_core.dic' version 2.4.1 from 2010-06-29.

Automatic conversion script
Id: cif_fix_values 1715 2011-07-08 13:25:40Z adriana 
;
_cod_database_code 2219764
_cod_database_fobs_code 2219764

loop_
_symmetry_equiv_pos_as_xyz
'x, y, z'

loop_
_atom_site_type_symbol
_atom_site_label
_atom_site_fract_x
_atom_site_fract_y
_atom_site_fract_z
_atom_site_U_iso_or_equiv
_atom_site_adp_type
_atom_site_calc_flag
_atom_site_refinement_flags
_atom_site_occupancy
C C1 -0.1778(4) 0.3653(5) 0.7975(4) 0.0950(11) Uani d . 1
H H1A -0.2261 0.2682 0.8289 0.143 Uiso calc R 1
H H1B -0.2577 0.4272 0.7539 0.143 Uiso calc R 1
H H1C -0.1225 0.4220 0.8864 0.143 Uiso calc R 1
C C2 0.1762(4) 0.2088(4) 0.3329(3) 0.0765(8) Uani d . 1
H H2A 0.2870 0.2400 0.3409 0.115 Uiso calc R 1
H H2B 0.1272 0.2484 0.2407 0.115 Uiso calc R 1
H H2C 0.1609 0.0962 0.3274 0.115 Uiso calc R 1
C C3 0.0551(3) 0.2502(3) 0.7257(3) 0.0563(6) Uani d . 1
C C4 0.0913(3) 0.1979(3) 0.8721(3) 0.0629(6) Uani d . 1
H H4 0.0267 0.2187 0.9518 0.075 Uiso calc R 1
C C5 0.2224(3) 0.1151(3) 0.9009(3) 0.0614(6) Uani d . 1
H H5 0.2446 0.0798 0.9998 0.074 Uiso calc R 1
C C6 0.3208(3) 0.0839(3) 0.7857(2) 0.0536(5) Uani d . 1
C C7 0.2846(3) 0.1357(3) 0.6355(2) 0.0532(5) Uani d . 1
H H7 0.3497 0.1150 0.5562 0.064 Uiso calc R 1
C C8 0.1542(3) 0.2161(3) 0.6063(2) 0.0518(5) Uani d . 1
C C9 0.4603(3) -0.0029(3) 0.8201(3) 0.0592(6) Uani d . 1
H H9 0.4750 -0.0452 0.9168 0.071 Uiso calc R 1
C C10 0.8018(3) -0.1300(3) 0.6745(3) 0.0592(6) Uani d . 1
C C11 1.0411(4) -0.2537(4) 0.6641(4) 0.0831(8) Uani d . 1
H H11A 1.0612 -0.1752 0.5909 0.125 Uiso calc R 1
H H11B 1.0213 -0.3547 0.6096 0.125 Uiso calc R 1
H H11C 1.1313 -0.2552 0.7374 0.125 Uiso calc R 1
C C12 0.8912(4) 0.8997(4) 0.1431(4) 0.0832(9) Uani d . 1
H H12A 0.8874 0.9151 0.2538 0.125 Uiso calc R 1
H H12B 0.8869 0.9989 0.0963 0.125 Uiso calc R 1
H H12C 0.9876 0.8546 0.1209 0.125 Uiso calc R 1
C C13 0.4029(4) 0.5264(5) -0.1260(4) 0.1025(12) Uani d . 1
H H13A 0.4310 0.4251 -0.1626 0.154 Uiso calc R 1
H H13B 0.3617 0.5814 -0.2124 0.154 Uiso calc R 1
H H13C 0.3243 0.5137 -0.0525 0.154 Uiso calc R 1
C C14 0.6174(3) 0.5505(3) 0.0681(2) 0.0507(5) Uani d . 1
C C15 0.7418(3) 0.6523(3) 0.1397(2) 0.0537(5) Uani d . 1
C C16 0.5874(3) 0.4031(3) 0.1205(3) 0.0526(5) Uani d . 1
H H16 0.5047 0.3365 0.0728 0.063 Uiso calc R 1
C C17 0.8352(3) 0.6017(3) 0.2610(3) 0.0702(7) Uani d . 1
H H17 0.9194 0.6672 0.3073 0.084 Uiso calc R 1
C C18 0.6816(3) 0.3529(3) 0.2460(3) 0.0567(6) Uani d . 1
C C19 0.8042(3) 0.4530(3) 0.3147(3) 0.0718(7) Uani d . 1
H H19 0.8669 0.4205 0.3980 0.086 Uiso calc R 1
C C20 0.6530(3) 0.1995(3) 0.3102(3) 0.0615(6) Uani d . 1
H H20 0.7189 0.1738 0.3944 0.074 Uiso calc R 1
C C21 0.4159(3) -0.1482(3) 0.2941(3) 0.0641(6) Uani d . 1
C C22 0.3184(5) -0.3964(4) 0.3679(5) 0.1022(11) Uani d . 1
H H22A 0.3118 -0.4332 0.2604 0.153 Uiso calc R 1
H H22B 0.2171 -0.3659 0.3945 0.153 Uiso calc R 1
H H22C 0.3501 -0.4787 0.4321 0.153 Uiso calc R 1
O O1 -0.0693(2) 0.3330(2) 0.6835(2) 0.0744(5) Uani d . 1
O O2 0.1079(2) 0.2698(2) 0.46445(18) 0.0699(5) Uani d . 1
O O3 0.8131(2) -0.0794(2) 0.5477(2) 0.0717(5) Uani d . 1
O O4 0.9058(2) -0.2180(3) 0.7456(2) 0.0807(6) Uani d . 1
O O5 0.7603(2) 0.7965(2) 0.08141(19) 0.0666(5) Uani d . 1
O O6 0.5370(2) 0.6126(2) -0.0536(2) 0.0718(5) Uani d . 1
O O7 0.3145(3) -0.1471(3) 0.1902(3) 0.0887(6) Uani d . 1
O O8 0.4310(3) -0.2649(2) 0.3923(3) 0.0874(6) Uani d . 1
N N1 0.5617(2) -0.0216(2) 0.7210(2) 0.0583(5) Uani d . 1
N N2 0.6856(3) -0.1066(3) 0.7687(2) 0.0703(6) Uani d . 1
H H2 0.6889 -0.1449 0.8591 0.084 Uiso calc R 1
N N3 0.5424(3) 0.0995(2) 0.2565(2) 0.0588(5) Uani d . 1
N N4 0.5318(3) -0.0368(3) 0.3347(2) 0.0673(6) Uani d . 1
H H4A 0.6002 -0.0504 0.4102 0.081 Uiso calc R 1

loop_
_atom_site_aniso_label
_atom_site_aniso_U_11
_atom_site_aniso_U_22
_atom_site_aniso_U_33
_atom_site_aniso_U_12
_atom_site_aniso_U_13
_atom_site_aniso_U_23
C1 0.081(2) 0.116(3) 0.097(2) 0.042(2) 0.0291(18) 0.017(2)
C2 0.099(2) 0.0901(19) 0.0422(12) 0.0300(16) -0.0048(12) 0.0068(12)
C3 0.0583(14) 0.0597(13) 0.0518(12) 0.0102(11) 0.0027(10) 0.0076(10)
C4 0.0675(15) 0.0741(15) 0.0496(12) 0.0091(13) 0.0129(11) 0.0103(11)
C5 0.0705(15) 0.0721(15) 0.0427(11) 0.0089(13) 0.0001(11) 0.0165(11)
C6 0.0577(13) 0.0558(12) 0.0471(11) 0.0071(11) -0.0046(10) 0.0112(9)
C7 0.0587(13) 0.0585(13) 0.0436(11) 0.0117(11) 0.0016(9) 0.0081(9)
C8 0.0587(13) 0.0552(13) 0.0422(10) 0.0105(11) -0.0015(10) 0.0090(9)
C9 0.0674(15) 0.0662(14) 0.0452(11) 0.0133(12) -0.0054(11) 0.0177(10)
C10 0.0615(14) 0.0592(13) 0.0566(13) 0.0099(11) -0.0093(11) 0.0135(10)
C11 0.0677(17) 0.092(2) 0.090(2) 0.0219(15) -0.0067(15) 0.0067(16)
C12 0.091(2) 0.0815(19) 0.0730(17) -0.0176(17) -0.0081(15) 0.0207(14)
C13 0.089(2) 0.105(2) 0.106(2) -0.0075(19) -0.053(2) 0.038(2)
C14 0.0481(12) 0.0640(14) 0.0422(11) 0.0168(11) -0.0008(9) 0.0126(10)
C15 0.0551(13) 0.0624(14) 0.0448(11) 0.0102(11) 0.0017(10) 0.0110(10)
C16 0.0486(12) 0.0607(13) 0.0496(11) 0.0114(10) -0.0014(9) 0.0102(10)
C17 0.0685(16) 0.0735(17) 0.0653(15) 0.0014(13) -0.0223(13) 0.0166(13)
C18 0.0585(13) 0.0636(14) 0.0504(12) 0.0180(11) -0.0002(10) 0.0132(10)
C19 0.0718(17) 0.0781(18) 0.0643(15) 0.0126(14) -0.0234(13) 0.0233(13)
C20 0.0662(15) 0.0662(15) 0.0537(12) 0.0176(13) -0.0069(11) 0.0184(11)
C21 0.0727(16) 0.0660(16) 0.0561(13) 0.0164(14) 0.0075(12) 0.0091(11)
C22 0.111(3) 0.071(2) 0.128(3) -0.0024(19) 0.041(2) 0.0078(19)
N1 0.0612(12) 0.0607(11) 0.0540(11) 0.0133(9) -0.0076(10) 0.0181(8)
N2 0.0719(13) 0.0897(16) 0.0546(11) 0.0293(12) -0.0013(10) 0.0319(10)
N3 0.0676(13) 0.0635(12) 0.0486(10) 0.0196(11) 0.0029(9) 0.0168(9)
N4 0.0769(14) 0.0669(13) 0.0583(11) 0.0081(11) -0.0087(10) 0.0205(10)
O1 0.0711(11) 0.0905(13) 0.0677(11) 0.0342(10) 0.0122(9) 0.0139(10)
O2 0.0782(11) 0.0920(12) 0.0454(8) 0.0393(10) 0.0027(8) 0.0183(8)
O3 0.0715(12) 0.0859(12) 0.0610(10) 0.0180(10) 0.0011(8) 0.0244(9)
O4 0.0763(13) 0.0995(14) 0.0718(12) 0.0382(11) 0.0003(10) 0.0232(10)
O5 0.0733(11) 0.0656(11) 0.0592(9) -0.0022(9) -0.0081(8) 0.0193(8)
O6 0.0687(11) 0.0774(12) 0.0671(10) 0.0021(9) -0.0223(9) 0.0287(9)
O7 0.0872(14) 0.0865(14) 0.0891(14) 0.0035(11) -0.0180(12) 0.0127(11)
O8 0.1069(16) 0.0683(12) 0.0869(13) 0.0002(11) 0.0003(12) 0.0223(10)

loop_
_atom_type_symbol
_atom_type_description
_atom_type_scat_dispersion_real
_atom_type_scat_dispersion_imag
_atom_type_scat_source
C C 0.0033 0.0000 'International Tables Vol C Tables 4.2.6.8 and 6.1.1.4'
H H 0.0000 0.0000 'International Tables Vol C Tables 4.2.6.8 and 6.1.1.4'
N N 0.0061 0.0000 'International Tables Vol C Tables 4.2.6.8 and 6.1.1.4'
O O 0.0106 0.0000 'International Tables Vol C Tables 4.2.6.8 and 6.1.1.4'

loop_
_geom_angle_atom_site_label_1
_geom_angle_atom_site_label_2
_geom_angle_atom_site_label_3
_geom_angle
O1 C1 H1A 109.5
O1 C1 H1B 109.5
H1A C1 H1B 109.5
O1 C1 H1C 109.5
H1A C1 H1C 109.5
H1B C1 H1C 109.5
O2 C2 H2A 109.5
O2 C2 H2B 109.5
H2A C2 H2B 109.5
O2 C2 H2C 109.5
H2A C2 H2C 109.5
H2B C2 H2C 109.5
O1 C3 C4 126.0(2)
O1 C3 C8 115.39(19)
C4 C3 C8 118.6(2)
C5 C4 C3 120.5(2)
C5 C4 H4 119.7
C3 C4 H4 119.7
C6 C5 C4 121.0(2)
C6 C5 H5 119.5
C4 C5 H5 119.5
C5 C6 C7 119.0(2)
C5 C6 C9 119.85(19)
C7 C6 C9 121.2(2)
C8 C7 C6 120.1(2)
C8 C7 H7 119.9
C6 C7 H7 119.9
C7 C8 O2 124.6(2)
C7 C8 C3 120.68(19)
O2 C8 C3 114.69(19)
N1 C9 C6 121.68(18)
N1 C9 H9 119.2
C6 C9 H9 119.2
O3 C10 O4 124.9(2)
O3 C10 N2 126.3(2)
O4 C10 N2 108.8(2)
O4 C11 H11A 109.5
O4 C11 H11B 109.5
H11A C11 H11B 109.5
O4 C11 H11C 109.5
H11A C11 H11C 109.5
H11B C11 H11C 109.5
O5 C12 H12A 109.5
O5 C12 H12B 109.5
H12A C12 H12B 109.5
O5 C12 H12C 109.5
H12A C12 H12C 109.5
H12B C12 H12C 109.5
O6 C13 H13A 109.5
O6 C13 H13B 109.5
H13A C13 H13B 109.5
O6 C13 H13C 109.5
H13A C13 H13C 109.5
H13B C13 H13C 109.5
O6 C14 C16 125.9(2)
O6 C14 C15 113.64(19)
C16 C14 C15 120.47(19)
O5 C15 C17 124.6(2)
O5 C15 C14 116.08(18)
C17 C15 C14 119.4(2)
C14 C16 C18 119.9(2)
C14 C16 H16 120.0
C18 C16 H16 120.0
C15 C17 C19 120.2(2)
C15 C17 H17 119.9
C19 C17 H17 119.9
C19 C18 C16 119.2(2)
C19 C18 C20 118.1(2)
C16 C18 C20 122.6(2)
C18 C19 C17 120.9(2)
C18 C19 H19 119.6
C17 C19 H19 119.6
N3 C20 C18 123.1(2)
N3 C20 H20 118.5
C18 C20 H20 118.5
O7 C21 N4 127.2(3)
O7 C21 O8 124.9(3)
N4 C21 O8 107.8(2)
O8 C22 H22A 109.5
O8 C22 H22B 109.5
H22A C22 H22B 109.5
O8 C22 H22C 109.5
H22A C22 H22C 109.5
H22B C22 H22C 109.5
C9 N1 N2 115.30(18)
C10 N2 N1 120.23(19)
C10 N2 H2 119.9
N1 N2 H2 119.9
C20 N3 N4 114.63(19)
C21 N4 N3 120.4(2)
C21 N4 H4A 119.8
N3 N4 H4A 119.8
C3 O1 C1 118.0(2)
C8 O2 C2 117.77(18)
C10 O4 C11 117.2(2)
C15 O5 C12 118.1(2)
C14 O6 C13 118.5(2)
C21 O8 C22 116.6(3)

loop_
_geom_bond_atom_site_label_1
_geom_bond_atom_site_label_2
_geom_bond_distance
C1 O1 1.429(3)
C1 H1A 0.9600
C1 H1B 0.9600
C1 H1C 0.9600
C2 O2 1.407(3)
C2 H2A 0.9600
C2 H2B 0.9600
C2 H2C 0.9600
C3 O1 1.355(3)
C3 C4 1.382(3)
C4 H4 0.9300
C5 C4 1.381(4)
C5 H5 0.9300
C6 C5 1.375(3)
C6 C7 1.411(3)
C6 C9 1.467(3)
C7 H7 0.9300
C8 C7 1.363(3)
C8 O2 1.369(3)
C8 C3 1.412(3)
C9 N1 1.272(3)
C9 H9 0.9300
C10 O3 1.204(3)
C10 O4 1.339(3)
C10 N2 1.347(3)
C11 O4 1.438(4)
C11 H11A 0.9600
C11 H11B 0.9600
C11 H11C 0.9600
C12 O5 1.425(3)
C12 H12A 0.9600
C12 H12B 0.9600
C12 H12C 0.9600
C13 O6 1.402(4)
C13 H13A 0.9600
C13 H13B 0.9600
C13 H13C 0.9600
C14 O6 1.363(3)
C15 O5 1.359(3)
C15 C17 1.375(3)
C15 C14 1.407(3)
C16 C14 1.374(3)
C16 H16 0.9300
C17 H17 0.9300
C18 C19 1.380(4)
C18 C16 1.404(3)
C18 C20 1.461(3)
C19 C17 1.389(4)
C19 H19 0.9300
C20 N3 1.271(3)
C20 H20 0.9300
C21 O7 1.200(3)
C21 N4 1.336(4)
C21 O8 1.349(3)
C22 O8 1.422(4)
C22 H22A 0.9600
C22 H22B 0.9600
C22 H22C 0.9600
N1 N2 1.375(3)
N2 H2 0.8600
N3 N4 1.377(3)
N4 H4A 0.8600

loop_
_geom_hbond_atom_site_label_D
_geom_hbond_atom_site_label_H
_geom_hbond_atom_site_label_A
_geom_hbond_site_symmetry_A
_geom_hbond_distance_DH
_geom_hbond_distance_HA
_geom_hbond_distance_DA
_geom_hbond_angle_DHA
_geom_hbond_publ_flag
N2 H2 O5 1_546 0.86 2.07 2.902(3) 163.5 yes
N2 H2 O6 1_546 0.86 2.54 3.153(3) 128.9 yes
N4 H4A O3 . 0.86 2.13 2.968(3) 164.2 yes
C11 H11A O3 . 0.96 2.33 2.701(4) 101.9 yes
C19 H19 O2 1_655 0.93 2.55 3.337(3) 142.6 yes
C13 H13A Cg1 1_554 0.96 2.94 3.531(4) 121.00 yes

loop_
_geom_torsion_atom_site_label_1
_geom_torsion_atom_site_label_2
_geom_torsion_atom_site_label_3
_geom_torsion_atom_site_label_4
_geom_torsion
O2 C8 C3 O1 -1.1(3)
C7 C8 C3 C4 -1.2(3)
O2 C8 C3 C4 178.8(2)
C7 C8 C3 O1 178.9(2)
C8 C3 C4 C5 0.5(4)
C6 C5 C4 C3 0.6(4)
O1 C3 C4 C5 -179.6(2)
C7 C6 C5 C4 -1.0(4)
C9 C6 C5 C4 179.3(2)
O2 C8 C7 C6 -179.2(2)
C3 C8 C7 C6 0.8(3)
C5 C6 C7 C8 0.3(3)
C9 C6 C7 C8 180.0(2)
C5 C6 C9 N1 -173.5(2)
C7 C6 C9 N1 6.8(4)
C6 C9 N1 N2 -179.4(2)
O3 C10 N2 N1 2.1(4)
O4 C10 N2 N1 -178.7(2)
C9 N1 N2 C10 -178.3(2)
C4 C3 O1 C1 -2.6(4)
C8 C3 O1 C1 177.3(3)
C7 C8 O2 C2 15.2(4)
C3 C8 O2 C2 -164.8(2)
O3 C10 O4 C11 0.3(4)
N2 C10 O4 C11 -178.9(2)
C17 C15 C14 C16 1.2(3)
C18 C16 C14 O6 178.9(2)
C18 C16 C14 C15 -0.2(3)
O5 C15 C14 O6 1.9(3)
C17 C15 C14 O6 -178.0(2)
O5 C15 C14 C16 -178.9(2)
C19 C18 C16 C14 -0.3(3)
C20 C18 C16 C14 178.1(2)
O5 C15 C17 C19 178.4(3)
C14 C15 C17 C19 -1.6(4)
C18 C19 C17 C15 1.1(4)
C16 C18 C19 C17 -0.1(4)
C20 C18 C19 C17 -178.6(3)
C19 C18 C20 N3 179.3(2)
C16 C18 C20 N3 0.8(4)
C18 C20 N3 N4 -178.5(2)
O7 C21 N4 N3 1.5(4)
O8 C21 N4 N3 -178.0(2)
C20 N3 N4 C21 176.9(2)
C17 C15 O5 C12 4.1(4)
C14 C15 O5 C12 -175.8(2)
C16 C14 O6 C13 5.7(4)
C15 C14 O6 C13 -175.1(3)
O7 C21 O8 C22 0.8(4)
N4 C21 O8 C22 -179.6(3)

loop_
_cod_related_entry_id
_cod_related_entry_database
_cod_related_entry_code
1 ChemSpider 5268066
